data_4078108
loop_
_publ_author_name
'Miyake, Yoshihiro'
'Moriyama, Taichi'
'Tanabe, Yoshiaki'
'Endo, Satoshi'
'Nishibayashi, Yoshiaki'

_publ_section_title
;
 Synthesis and Reactivity of Hybrid Phosphido- and Hydrosulfido-Bridged
 Diruthenium Complexes: Transformations into Diruthenium and
 Tetraruthenium Complexes Bridged by Phosphido and Sulfido Ligands
;
_journal_issue 8
_journal_name_full Organometallics
_journal_page_first 3292
_journal_paper_doi 10.1021/om3001247
_journal_volume 31
_journal_year 2012
_chemical_formula_moiety 'C52 H88 Cl2 O2 P2 Ru4 S2'
_chemical_formula_sum 'C52 H88 Cl2 O2 P2 Ru4 S2'
_chemical_formula_weight 1346.52
_space_group_IT_number 15
_symmetry_cell_setting monoclinic
_symmetry_Int_Tables_number 15
_symmetry_space_group_name_Hall '-C 2yc'
_symmetry_space_group_name_H-M 'C 1 2/c 1'
_atom_sites_solution_hydrogens geom
_atom_sites_solution_primary direct
_atom_sites_solution_secondary difmap
_cell_angle_alpha 90.0000
_cell_angle_beta 97.0320(16)
_cell_angle_gamma 90.0000
_cell_formula_units_Z 4
_cell_length_a 13.9721(8)
_cell_length_b 17.8282(13)
_cell_length_c 22.6549(13)
_cell_measurement_reflns_used 21208
_cell_measurement_temperature 173
_cell_measurement_theta_max 27.50
_cell_measurement_theta_min 3.14
_cell_volume 5600.8(6)
_computing_cell_refinement 'RAPID AUTO'
_computing_data_collection 'RAPID AUTO (Rigaku)'
_computing_data_reduction 'RAPID AUTO'
_computing_molecular_graphics 'CrystalStructure 4.0'
_computing_publication_material 'CrystalStructure 4.0 (Rigaku, 2010)'
_computing_structure_refinement 'CRYSTALS (Carruthers, et al., 1999)'
_computing_structure_solution 'SIR92 (Altomare, et al., 1994)'
_diffrn_ambient_temperature 173
_diffrn_detector_area_resol_mean 10.000
_diffrn_measured_fraction_theta_full 0.997
_diffrn_measured_fraction_theta_max 0.997
_diffrn_measurement_device_type 'Rigaku R-AXIS RAPID'
_diffrn_measurement_method \w
_diffrn_radiation_type 'Mo K\a'
_diffrn_radiation_wavelength 0.71075
_diffrn_reflns_av_R_equivalents 0.0309
_diffrn_reflns_limit_h_max 18
_diffrn_reflns_limit_h_min -17
_diffrn_reflns_limit_k_max 23
_diffrn_reflns_limit_k_min -23
_diffrn_reflns_limit_l_max 29
_diffrn_reflns_limit_l_min -29
_diffrn_reflns_number 27110
_diffrn_reflns_theta_full 27.48
_diffrn_reflns_theta_max 27.48
_diffrn_standards_number 0
_exptl_absorpt_coefficient_mu 1.3227
_exptl_absorpt_correction_T_max 0.768
_exptl_absorpt_correction_T_min 0.606
_exptl_absorpt_correction_type multi-scan
_exptl_absorpt_process_details 'ABSCOR (Rigaku, 1995)'
_exptl_crystal_colour dark_brown
_exptl_crystal_density_diffrn 1.597
_exptl_crystal_density_method 'not measured'
_exptl_crystal_description block
_exptl_crystal_F_000 2752.00
_exptl_crystal_size_max 0.400
_exptl_crystal_size_mid 0.200
_exptl_crystal_size_min 0.200
_refine_diff_density_max 2.040
_refine_diff_density_min -1.160
_refine_ls_extinction_method none
_refine_ls_goodness_of_fit_ref 1.000
_refine_ls_hydrogen_treatment constr
_refine_ls_number_parameters 307
_refine_ls_number_reflns 6398
_refine_ls_R_factor_gt 0.0494
_refine_ls_shift/su_max 0.000
_refine_ls_structure_factor_coef Fsqd
_refine_ls_weighting_details 'w = 1/[10.4000\s(Fo^2^)]/(4Fo^2^)'
_refine_ls_weighting_scheme calc
_refine_ls_wR_factor_ref 0.1522
_reflns_number_gt 5097
_reflns_number_total 6398
_reflns_threshold_expression F^2^>2.0\s(F^2^)
_cod_data_source_file om3001247_si_001.cif
_cod_data_source_block 3_Cl_2C4H8O
_cod_database_code 4078108

loop_
_symmetry_equiv_pos_site_id
_symmetry_equiv_pos_as_xyz
1 +X,+Y,+Z
2 -X,+Y,1/2-Z
3 -X,-Y,-Z
4 +X,-Y,1/2+Z
5 1/2+X,1/2+Y,+Z
6 1/2-X,1/2+Y,1/2-Z
7 1/2-X,1/2-Y,-Z
8 1/2+X,1/2-Y,1/2+Z

loop_
_atom_site_label
_atom_site_type_symbol
_atom_site_fract_x
_atom_site_fract_y
_atom_site_fract_z
_atom_site_U_iso_or_equiv
_atom_site_adp_type
_atom_site_occupancy
_atom_site_symmetry_multiplicity
_atom_site_calc_flag
_atom_site_refinement_flags
Ru(1) Ru 0.62784(4) 0.19070(3) 0.28866(2) 0.02423(15) Uani 1.0 8 d .
Ru(2) Ru 0.54489(4) 0.06599(3) 0.34208(2) 0.02421(16) Uani 1.0 8 d .
Cl(1) Cl 0.5000 -0.00016(14) 0.2500 0.0297(7) Uani 1.0 4 d .
Cl(2) Cl 0.9519(5) 0.0476(3) 0.1935(4) 0.094(3) Uani 0.4250 8 d .
Cl(3) Cl 0.5000 0.5434(15) 0.2500 0.061(6) Uiso 0.1500 4 d .
S(1) S 0.46612(12) 0.17537(10) 0.30675(7) 0.0249(5) Uani 1.0 8 d .
P(1) P 0.68911(13) 0.07319(11) 0.30380(8) 0.0286(5) Uani 1.0 8 d .
O(1) O 0.3955(15) 0.3987(14) 0.4797(9) 0.256(9) Uiso 0.8750 8 d .
O(2) O 0.4819(14) 0.3640(14) 0.5463(9) 0.232(8) Uiso 0.8750 8 d .
C(1) C 0.7856(5) 0.2325(5) 0.3045(4) 0.034(2) Uani 1.0 8 d .
C(2) C 0.7377(5) 0.2585(5) 0.3531(3) 0.035(2) Uani 1.0 8 d .
C(3) C 0.6629(5) 0.3066(4) 0.3301(4) 0.037(3) Uani 1.0 8 d .
C(4) C 0.6604(5) 0.3106(4) 0.2677(3) 0.032(2) Uani 1.0 8 d .
C(5) C 0.7365(5) 0.2612(5) 0.2513(3) 0.033(2) Uani 1.0 8 d .
C(6) C 0.8838(6) 0.1999(5) 0.3091(4) 0.055(3) Uani 1.0 8 d .
C(7) C 0.7733(6) 0.2481(5) 0.4180(3) 0.046(3) Uani 1.0 8 d .
C(8) C 0.6059(5) 0.3549(5) 0.3698(4) 0.042(3) Uani 1.0 8 d .
C(9) C 0.6022(6) 0.3616(5) 0.2251(4) 0.047(3) Uani 1.0 8 d .
C(10) C 0.7669(6) 0.2530(6) 0.1915(4) 0.056(3) Uani 1.0 8 d .
C(11) C 0.5710(5) -0.0248(4) 0.4094(3) 0.029(2) Uani 1.0 8 d .
C(12) C 0.6019(5) 0.0450(5) 0.4361(3) 0.0280(19) Uani 1.0 8 d .
C(13) C 0.5211(6) 0.0929(5) 0.4324(3) 0.039(3) Uani 1.0 8 d .
C(14) C 0.4340(6) 0.0499(5) 0.4095(3) 0.037(3) Uani 1.0 8 d .
C(15) C 0.4725(6) -0.0216(5) 0.3916(3) 0.036(3) Uani 1.0 8 d .
C(16) C 0.6308(7) -0.0941(5) 0.4064(4) 0.061(3) Uani 1.0 8 d .
C(17) C 0.6935(5) 0.0604(5) 0.4750(3) 0.041(3) Uani 1.0 8 d .
C(18) C 0.5126(6) 0.1690(5) 0.4610(3) 0.044(3) Uani 1.0 8 d .
C(19) C 0.3364(5) 0.0775(5) 0.4043(3) 0.045(3) Uani 1.0 8 d .
C(20) C 0.4125(7) -0.0877(5) 0.3661(4) 0.059(3) Uani 1.0 8 d .
C(21) C 0.8012(5) 0.0516(5) 0.3515(4) 0.043(3) Uani 1.0 8 d .
C(22) C 0.7129(5) 0.0153(5) 0.2429(3) 0.039(3) Uani 1.0 8 d .
C(23) C 0.459(3) 0.439(2) 0.5309(15) 0.311(17) Uiso 1.0 8 d .
C(24) C 0.3493(15) 0.3235(14) 0.4873(10) 0.196(9) Uiso 1.0 8 d .
C(25) C 0.4180(14) 0.3210(11) 0.5510(8) 0.158(7) Uiso 1.0 8 d .
H(1) H 0.9044 0.1868 0.3493 0.0658 Uiso 1.0 8 calc R
H(2) H 0.9271 0.2356 0.2961 0.0658 Uiso 1.0 8 calc R
H(3) H 0.8829 0.1563 0.2850 0.0658 Uiso 1.0 8 calc R
H(4) H 0.7333 0.2754 0.4413 0.0557 Uiso 1.0 8 calc R
H(5) H 0.8377 0.2659 0.4258 0.0557 Uiso 1.0 8 calc R
H(6) H 0.7714 0.1963 0.4278 0.0557 Uiso 1.0 8 calc R
H(7) H 0.5631 0.3868 0.3456 0.0506 Uiso 1.0 8 calc R
H(8) H 0.6494 0.3844 0.3956 0.0506 Uiso 1.0 8 calc R
H(9) H 0.5701 0.3232 0.3927 0.0506 Uiso 1.0 8 calc R
H(10) H 0.5428 0.3381 0.2110 0.0563 Uiso 1.0 8 calc R
H(11) H 0.5900 0.4071 0.2447 0.0563 Uiso 1.0 8 calc R
H(12) H 0.6369 0.3721 0.1925 0.0563 Uiso 1.0 8 calc R
H(13) H 0.8203 0.2196 0.1933 0.0668 Uiso 1.0 8 calc R
H(14) H 0.7851 0.3005 0.1776 0.0668 Uiso 1.0 8 calc R
H(15) H 0.7150 0.2334 0.1649 0.0668 Uiso 1.0 8 calc R
H(16) H 0.5915 -0.1336 0.3888 0.0734 Uiso 1.0 8 calc R
H(17) H 0.6573 -0.1083 0.4454 0.0734 Uiso 1.0 8 calc R
H(18) H 0.6815 -0.0844 0.3831 0.0734 Uiso 1.0 8 calc R
H(19) H 0.7366 0.0195 0.4730 0.0487 Uiso 1.0 8 calc R
H(20) H 0.6804 0.0668 0.5149 0.0487 Uiso 1.0 8 calc R
H(21) H 0.7220 0.1049 0.4620 0.0487 Uiso 1.0 8 calc R
H(22) H 0.5746 0.1856 0.4777 0.0524 Uiso 1.0 8 calc R
H(23) H 0.4716 0.1653 0.4914 0.0524 Uiso 1.0 8 calc R
H(24) H 0.4861 0.2039 0.4317 0.0524 Uiso 1.0 8 calc R
H(25) H 0.3357 0.1259 0.4218 0.0537 Uiso 1.0 8 calc R
H(26) H 0.2979 0.0442 0.4242 0.0537 Uiso 1.0 8 calc R
H(27) H 0.3112 0.0805 0.3635 0.0537 Uiso 1.0 8 calc R
H(28) H 0.3468 -0.0732 0.3586 0.0705 Uiso 1.0 8 calc R
H(29) H 0.4189 -0.1280 0.3938 0.0705 Uiso 1.0 8 calc R
H(30) H 0.4345 -0.1033 0.3300 0.0705 Uiso 1.0 8 calc R
H(31) H 0.8538 0.0537 0.3286 0.0515 Uiso 1.0 8 calc R
H(32) H 0.7971 0.0027 0.3676 0.0515 Uiso 1.0 8 calc R
H(33) H 0.8108 0.0871 0.3828 0.0515 Uiso 1.0 8 calc R
H(34) H 0.6569 -0.0130 0.2293 0.0467 Uiso 1.0 8 calc R
H(35) H 0.7646 -0.0179 0.2555 0.0467 Uiso 1.0 8 calc R
H(36) H 0.7299 0.0459 0.2115 0.0467 Uiso 1.0 8 calc R

loop_
_atom_site_aniso_label
_atom_site_aniso_U_11
_atom_site_aniso_U_22
_atom_site_aniso_U_33
_atom_site_aniso_U_12
_atom_site_aniso_U_13
_atom_site_aniso_U_23
Ru(1) 0.0286(3) 0.0201(4) 0.0245(3) -0.0025(3) 0.0048(3) 0.0007(3)
Ru(2) 0.0331(4) 0.0194(4) 0.0206(3) -0.0012(3) 0.0054(3) 0.0013(3)
Cl(1) 0.0380(13) 0.0278(15) 0.0247(12) 0.0000 0.0092(10) 0.0000
Cl(2) 0.082(5) 0.023(3) 0.197(8) -0.012(3) 0.103(5) -0.011(4)
S(1) 0.0317(9) 0.0208(10) 0.0227(8) 0.0006(8) 0.0057(7) -0.0016(7)
P(1) 0.0331(10) 0.0235(11) 0.0288(9) 0.0020(8) 0.0025(8) 0.0033(8)
C(1) 0.029(4) 0.028(5) 0.045(5) -0.010(4) 0.009(4) 0.001(4)
C(2) 0.038(5) 0.026(5) 0.037(4) -0.010(4) -0.004(4) -0.003(4)
C(3) 0.038(4) 0.020(4) 0.050(5) -0.005(4) -0.008(4) -0.012(4)
C(4) 0.036(4) 0.024(5) 0.034(4) -0.013(4) 0.004(4) 0.005(4)
C(5) 0.030(4) 0.031(5) 0.038(4) -0.008(4) 0.009(4) -0.000(4)
C(6) 0.043(5) 0.038(6) 0.080(7) -0.003(4) -0.003(5) 0.001(5)
C(7) 0.056(6) 0.044(6) 0.037(5) -0.020(5) -0.001(4) -0.003(4)
C(8) 0.037(5) 0.049(6) 0.043(5) -0.005(4) 0.015(4) -0.014(4)
C(9) 0.052(5) 0.032(5) 0.055(5) -0.014(4) -0.002(4) 0.011(4)
C(10) 0.062(6) 0.058(7) 0.050(5) -0.023(5) 0.019(5) 0.016(5)
C(11) 0.041(5) 0.029(5) 0.020(4) 0.002(4) 0.021(3) 0.005(3)
C(12) 0.034(4) 0.038(5) 0.015(3) 0.004(4) 0.016(3) 0.004(3)
C(13) 0.062(6) 0.026(5) 0.026(4) -0.005(4) -0.007(4) 0.004(4)
C(14) 0.054(5) 0.029(5) 0.027(4) -0.005(4) 0.005(4) 0.005(4)
C(15) 0.053(5) 0.031(5) 0.025(4) -0.009(4) 0.010(4) 0.006(4)
C(16) 0.094(8) 0.022(5) 0.062(6) -0.000(5) -0.010(5) 0.014(5)
C(17) 0.045(5) 0.049(6) 0.027(4) 0.003(4) 0.002(4) 0.003(4)
C(18) 0.059(6) 0.039(6) 0.032(4) 0.004(5) 0.002(4) -0.003(4)
C(19) 0.039(5) 0.067(7) 0.035(4) -0.005(5) 0.032(4) -0.001(4)
C(20) 0.086(7) 0.029(5) 0.053(6) -0.018(5) -0.021(5) 0.007(5)
C(21) 0.044(5) 0.034(5) 0.048(5) 0.004(4) -0.007(4) 0.007(4)
C(22) 0.029(4) 0.060(6) 0.032(4) 0.005(4) 0.020(4) -0.003(4)

loop_
_atom_type_symbol
_atom_type_description
_atom_type_scat_dispersion_real
_atom_type_scat_dispersion_imag
_atom_type_scat_source
C C 0.0033 0.0016
;
International Tables for Crystallography
(1992, Vol. C, Tables 4.2.6.8 and 6.1.1.4)
;
H H 0.0000 0.0000
;
International Tables for Crystallography
(1992, Vol. C, Table 6.1.1.4)
;
O O 0.0106 0.0060
;
International Tables for Crystallography
(1992, Vol. C, Tables 4.2.6.8 and 6.1.1.4)
;
P P 0.1023 0.0942
;
International Tables for Crystallography
(1992, Vol. C, Tables 4.2.6.8 and 6.1.1.4)
;
S S 0.1246 0.1234
;
International Tables for Crystallography
(1992, Vol. C, Tables 4.2.6.8 and 6.1.1.4)
;
Cl Cl 0.1484 0.1585
;
International Tables for Crystallography
(1992, Vol. C, Tables 4.2.6.8 and 6.1.1.4)
;
Ru Ru -1.2594 0.8363
;
International Tables for Crystallography
(1992, Vol. C, Tables 4.2.6.8 and 6.1.1.4)
;

loop_
_geom_angle_atom_site_label_1
_geom_angle_atom_site_label_2
_geom_angle_atom_site_label_3
_geom_angle
_geom_angle_publ_flag
_geom_angle_site_symmetry_1
_geom_angle_site_symmetry_3
Ru(2) Ru(1) S(1) 52.22(5) yes . .
Ru(2) Ru(1) S(1) 95.03(5) yes . 2_655
Ru(2) Ru(1) P(1) 51.77(5) yes . .
Ru(2) Ru(1) C(1) 128.02(19) yes . .
Ru(2) Ru(1) C(2) 114.31(19) yes . .
Ru(2) Ru(1) C(3) 127.3(2) yes . .
Ru(2) Ru(1) C(4) 159.46(19) yes . .
Ru(2) Ru(1) C(5) 159.88(19) yes . .
S(1) Ru(1) S(1) 73.38(6) yes . 2_655
S(1) Ru(1) P(1) 102.58(7) yes . .
S(1) Ru(1) C(1) 157.59(19) yes . .
S(1) Ru(1) C(2) 121.58(19) yes . .
S(1) Ru(1) C(3) 101.2(2) yes . .
S(1) Ru(1) C(4) 111.69(19) yes . .
S(1) Ru(1) C(5) 147.84(19) yes . .
S(1) Ru(1) P(1) 100.66(7) yes 2_655 .
S(1) Ru(1) C(1) 125.56(19) yes 2_655 .
S(1) Ru(1) C(2) 150.48(19) yes 2_655 .
S(1) Ru(1) C(3) 122.38(19) yes 2_655 .
S(1) Ru(1) C(4) 91.18(17) yes 2_655 .
S(1) Ru(1) C(5) 92.61(18) yes 2_655 .
P(1) Ru(1) C(1) 86.5(2) yes . .
P(1) Ru(1) C(2) 100.21(19) yes . .
P(1) Ru(1) C(3) 135.21(18) yes . .
P(1) Ru(1) C(4) 145.67(19) yes . .
P(1) Ru(1) C(5) 108.5(2) yes . .
C(1) Ru(1) C(2) 36.0(3) yes . .
C(1) Ru(1) C(3) 59.7(3) yes . .
C(1) Ru(1) C(4) 60.8(3) yes . .
C(1) Ru(1) C(5) 36.1(3) yes . .
C(2) Ru(1) C(3) 35.3(3) yes . .
C(2) Ru(1) C(4) 60.2(3) yes . .
C(2) Ru(1) C(5) 60.9(3) yes . .
C(3) Ru(1) C(4) 36.2(3) yes . .
C(3) Ru(1) C(5) 61.6(3) yes . .
C(4) Ru(1) C(5) 38.2(3) yes . .
Ru(1) Ru(2) Cl(1) 95.20(5) yes . .
Ru(1) Ru(2) S(1) 53.15(5) yes . .
Ru(1) Ru(2) P(1) 51.15(5) yes . .
Ru(1) Ru(2) C(11) 145.05(18) yes . .
Ru(1) Ru(2) C(12) 115.10(19) yes . .
Ru(1) Ru(2) C(13) 110.3(2) yes . .
Ru(1) Ru(2) C(14) 135.68(19) yes . .
Ru(1) Ru(2) C(15) 172.9(2) yes . .
Cl(1) Ru(2) S(1) 92.88(7) yes . .
Cl(1) Ru(2) P(1) 81.24(5) yes . .
Cl(1) Ru(2) C(11) 103.92(18) yes . .
Cl(1) Ru(2) C(12) 140.8(2) yes . .
Cl(1) Ru(2) C(13) 150.6(2) yes . .
Cl(1) Ru(2) C(14) 112.62(18) yes . .
Cl(1) Ru(2) C(15) 90.36(18) yes . .
S(1) Ru(2) P(1) 102.89(7) yes . .
S(1) Ru(2) C(11) 151.07(19) yes . .
S(1) Ru(2) C(12) 124.8(2) yes . .
S(1) Ru(2) C(13) 91.1(2) yes . .
S(1) Ru(2) C(14) 90.24(19) yes . .
S(1) Ru(2) C(15) 122.2(2) yes . .
P(1) Ru(2) C(11) 102.83(19) yes . .
P(1) Ru(2) C(12) 98.28(18) yes . .
P(1) Ru(2) C(13) 126.0(3) yes . .
P(1) Ru(2) C(14) 160.65(18) yes . .
P(1) Ru(2) C(15) 134.5(2) yes . .
C(11) Ru(2) C(12) 37.5(3) yes . .
C(11) Ru(2) C(13) 62.9(3) yes . .
C(11) Ru(2) C(14) 61.7(3) yes . .
C(11) Ru(2) C(15) 36.3(3) yes . .
C(12) Ru(2) C(13) 37.5(3) yes . .
C(12) Ru(2) C(14) 62.4(3) yes . .
C(12) Ru(2) C(15) 62.0(3) yes . .
C(13) Ru(2) C(14) 38.2(3) yes . .
C(13) Ru(2) C(15) 63.2(3) yes . .
C(14) Ru(2) C(15) 37.3(3) yes . .
Ru(2) Cl(1) Ru(2) 121.45(11) yes . 2_655
Cl(2) Cl(3) Cl(2) 174(3) yes 5_455 6_655
Ru(1) S(1) Ru(1) 105.05(7) yes . 2_655
Ru(1) S(1) Ru(2) 74.63(6) yes . .
Ru(1) S(1) Ru(2) 125.92(8) yes 2_655 .
Ru(1) P(1) Ru(2) 77.08(7) yes . .
Ru(1) P(1) C(21) 124.2(3) yes . .
Ru(1) P(1) C(22) 121.2(3) yes . .
Ru(2) P(1) C(21) 119.5(3) yes . .
Ru(2) P(1) C(22) 121.0(3) yes . .
C(21) P(1) C(22) 96.1(4) yes . .
O(2) O(1) C(23) 46.6(16) yes . .
O(2) O(1) C(24) 81.9(15) yes . .
C(23) O(1) C(24) 123(2) yes . .
O(1) O(2) C(23) 53.0(16) yes . .
O(1) O(2) C(25) 82.6(15) yes . .
C(23) O(2) C(25) 119(3) yes . .
Ru(1) C(1) C(2) 72.4(4) yes . .
Ru(1) C(1) C(5) 68.2(4) yes . .
Ru(1) C(1) C(6) 137.8(6) yes . .
C(2) C(1) C(5) 108.3(7) yes . .
C(2) C(1) C(6) 126.1(7) yes . .
C(5) C(1) C(6) 123.6(7) yes . .
Ru(1) C(2) C(1) 71.6(4) yes . .
Ru(1) C(2) C(3) 71.4(4) yes . .
Ru(1) C(2) C(7) 131.5(6) yes . .
C(1) C(2) C(3) 108.1(7) yes . .
C(1) C(2) C(7) 125.4(7) yes . .
C(3) C(2) C(7) 125.5(7) yes . .
Ru(1) C(3) C(2) 73.3(5) yes . .
Ru(1) C(3) C(4) 70.0(4) yes . .
Ru(1) C(3) C(8) 130.1(5) yes . .
C(2) C(3) C(4) 109.1(7) yes . .
C(2) C(3) C(8) 122.8(7) yes . .
C(4) C(3) C(8) 127.4(7) yes . .
Ru(1) C(4) C(3) 73.8(5) yes . .
Ru(1) C(4) C(5) 69.7(4) yes . .
Ru(1) C(4) C(9) 127.4(5) yes . .
C(3) C(4) C(5) 107.1(6) yes . .
C(3) C(4) C(9) 128.5(7) yes . .
C(5) C(4) C(9) 124.0(7) yes . .
Ru(1) C(5) C(1) 75.7(5) yes . .
Ru(1) C(5) C(4) 72.1(4) yes . .
Ru(1) C(5) C(10) 125.6(6) yes . .
C(1) C(5) C(4) 107.2(7) yes . .
C(1) C(5) C(10) 125.7(7) yes . .
C(4) C(5) C(10) 126.3(7) yes . .
Ru(2) C(11) C(12) 70.9(4) yes . .
Ru(2) C(11) C(15) 72.4(4) yes . .
Ru(2) C(11) C(16) 128.0(6) yes . .
C(12) C(11) C(15) 109.0(7) yes . .
C(12) C(11) C(16) 126.6(7) yes . .
C(15) C(11) C(16) 124.0(7) yes . .
Ru(2) C(12) C(11) 71.6(4) yes . .
Ru(2) C(12) C(13) 69.4(4) yes . .
Ru(2) C(12) C(17) 136.1(5) yes . .
C(11) C(12) C(13) 107.7(6) yes . .
C(11) C(12) C(17) 127.3(7) yes . .
C(13) C(12) C(17) 123.2(7) yes . .
Ru(2) C(13) C(12) 73.1(4) yes . .
Ru(2) C(13) C(14) 76.6(4) yes . .
Ru(2) C(13) C(18) 129.1(6) yes . .
C(12) C(13) C(14) 109.1(7) yes . .
C(12) C(13) C(18) 128.4(7) yes . .
C(14) C(13) C(18) 120.7(7) yes . .
Ru(2) C(14) C(13) 65.2(4) yes . .
Ru(2) C(14) C(15) 68.1(5) yes . .
Ru(2) C(14) C(19) 127.2(5) yes . .
C(13) C(14) C(15) 103.6(7) yes . .
C(13) C(14) C(19) 125.6(7) yes . .
C(15) C(14) C(19) 130.7(7) yes . .
Ru(2) C(15) C(11) 71.4(5) yes . .
Ru(2) C(15) C(14) 74.6(5) yes . .
Ru(2) C(15) C(20) 127.9(5) yes . .
C(11) C(15) C(14) 109.9(7) yes . .
C(11) C(15) C(20) 124.1(7) yes . .
C(14) C(15) C(20) 125.3(7) yes . .
O(1) C(23) O(2) 80(2) yes . .
O(1) C(24) C(25) 84.9(15) yes . .
O(2) C(25) C(24) 105.6(18) yes . .
C(1) C(6) H(1) 109.470 no . .
C(1) C(6) H(2) 109.470 no . .
C(1) C(6) H(3) 109.470 no . .
H(1) C(6) H(2) 109.472 no . .
H(1) C(6) H(3) 109.473 no . .
H(2) C(6) H(3) 109.473 no . .
C(2) C(7) H(4) 109.469 no . .
C(2) C(7) H(5) 109.471 no . .
C(2) C(7) H(6) 109.470 no . .
H(4) C(7) H(5) 109.472 no . .
H(4) C(7) H(6) 109.473 no . .
H(5) C(7) H(6) 109.473 no . .
C(3) C(8) H(7) 109.470 no . .
C(3) C(8) H(8) 109.470 no . .
C(3) C(8) H(9) 109.470 no . .
H(7) C(8) H(8) 109.473 no . .
H(7) C(8) H(9) 109.472 no . .
H(8) C(8) H(9) 109.472 no . .
C(4) C(9) H(10) 109.470 no . .
C(4) C(9) H(11) 109.470 no . .
C(4) C(9) H(12) 109.470 no . .
H(10) C(9) H(11) 109.472 no . .
H(10) C(9) H(12) 109.473 no . .
H(11) C(9) H(12) 109.473 no . .
C(5) C(10) H(13) 109.470 no . .
C(5) C(10) H(14) 109.470 no . .
C(5) C(10) H(15) 109.470 no . .
H(13) C(10) H(14) 109.473 no . .
H(13) C(10) H(15) 109.472 no . .
H(14) C(10) H(15) 109.472 no . .
C(11) C(16) H(16) 109.470 no . .
C(11) C(16) H(17) 109.470 no . .
C(11) C(16) H(18) 109.470 no . .
H(16) C(16) H(17) 109.472 no . .
H(16) C(16) H(18) 109.473 no . .
H(17) C(16) H(18) 109.472 no . .
C(12) C(17) H(19) 109.470 no . .
C(12) C(17) H(20) 109.470 no . .
C(12) C(17) H(21) 109.470 no . .
H(19) C(17) H(20) 109.473 no . .
H(19) C(17) H(21) 109.472 no . .
H(20) C(17) H(21) 109.472 no . .
C(13) C(18) H(22) 109.470 no . .
C(13) C(18) H(23) 109.470 no . .
C(13) C(18) H(24) 109.470 no . .
H(22) C(18) H(23) 109.473 no . .
H(22) C(18) H(24) 109.472 no . .
H(23) C(18) H(24) 109.473 no . .
C(14) C(19) H(25) 109.470 no . .
C(14) C(19) H(26) 109.470 no . .
C(14) C(19) H(27) 109.470 no . .
H(25) C(19) H(26) 109.473 no . .
H(25) C(19) H(27) 109.472 no . .
H(26) C(19) H(27) 109.473 no . .
C(15) C(20) H(28) 109.470 no . .
C(15) C(20) H(29) 109.470 no . .
C(15) C(20) H(30) 109.470 no . .
H(28) C(20) H(29) 109.472 no . .
H(28) C(20) H(30) 109.473 no . .
H(29) C(20) H(30) 109.473 no . .
P(1) C(21) H(31) 109.470 no . .
P(1) C(21) H(32) 109.470 no . .
P(1) C(21) H(33) 109.470 no . .
H(31) C(21) H(32) 109.473 no . .
H(31) C(21) H(33) 109.472 no . .
H(32) C(21) H(33) 109.472 no . .
P(1) C(22) H(34) 109.470 no . .
P(1) C(22) H(35) 109.470 no . .
P(1) C(22) H(36) 109.470 no . .
H(34) C(22) H(35) 109.472 no . .
H(34) C(22) H(36) 109.473 no . .
H(35) C(22) H(36) 109.472 no . .

loop_
_geom_bond_atom_site_label_1
_geom_bond_atom_site_label_2
_geom_bond_distance
_geom_bond_publ_flag
_geom_bond_site_symmetry_2
Ru(1) Ru(2) 2.8451(8) yes .
Ru(1) S(1) 2.3611(19) yes .
Ru(1) S(1) 2.4032(16) yes 2_655
Ru(1) P(1) 2.273(2) yes .
Ru(1) C(1) 2.314(7) yes .
Ru(1) C(2) 2.323(7) yes .
Ru(1) C(3) 2.298(8) yes .
Ru(1) C(4) 2.248(8) yes .
Ru(1) C(5) 2.216(8) yes .
Ru(2) Cl(1) 2.4115(14) yes .
Ru(2) S(1) 2.3321(18) yes .
Ru(2) P(1) 2.293(2) yes .
Ru(2) C(11) 2.223(7) yes .
Ru(2) C(12) 2.214(6) yes .
Ru(2) C(13) 2.166(8) yes .
Ru(2) C(14) 2.323(8) yes .
Ru(2) C(15) 2.236(8) yes .
Cl(2) Cl(3) 1.373(8) yes 5_545
P(1) C(21) 1.831(7) yes .
P(1) C(22) 1.787(8) yes .
O(1) O(2) 1.92(3) yes .
O(1) C(23) 1.55(4) yes .
O(1) C(24) 1.51(4) yes .
O(2) C(23) 1.41(5) yes .
O(2) C(25) 1.19(3) yes .
C(1) C(2) 1.434(11) yes .
C(1) C(5) 1.408(10) yes .
C(1) C(6) 1.481(11) yes .
C(2) C(3) 1.402(10) yes .
C(2) C(7) 1.505(10) yes .
C(3) C(4) 1.413(11) yes .
C(3) C(8) 1.535(11) yes .
C(4) C(5) 1.462(11) yes .
C(4) C(9) 1.493(11) yes .
C(5) C(10) 1.478(11) yes .
C(11) C(12) 1.428(10) yes .
C(11) C(15) 1.387(10) yes .
C(11) C(16) 1.498(12) yes .
C(12) C(13) 1.410(11) yes .
C(12) C(17) 1.488(9) yes .
C(13) C(14) 1.477(11) yes .
C(13) C(18) 1.515(11) yes .
C(14) C(15) 1.461(11) yes .
C(14) C(19) 1.441(11) yes .
C(15) C(20) 1.518(11) yes .
C(24) C(25) 1.63(3) yes .
C(6) H(1) 0.950 no .
C(6) H(2) 0.950 no .
C(6) H(3) 0.950 no .
C(7) H(4) 0.950 no .
C(7) H(5) 0.950 no .
C(7) H(6) 0.950 no .
C(8) H(7) 0.950 no .
C(8) H(8) 0.950 no .
C(8) H(9) 0.950 no .
C(9) H(10) 0.950 no .
C(9) H(11) 0.950 no .
C(9) H(12) 0.950 no .
C(10) H(13) 0.950 no .
C(10) H(14) 0.950 no .
C(10) H(15) 0.950 no .
C(16) H(16) 0.950 no .
C(16) H(17) 0.950 no .
C(16) H(18) 0.950 no .
C(17) H(19) 0.950 no .
C(17) H(20) 0.950 no .
C(17) H(21) 0.950 no .
C(18) H(22) 0.950 no .
C(18) H(23) 0.950 no .
C(18) H(24) 0.950 no .
C(19) H(25) 0.950 no .
C(19) H(26) 0.950 no .
C(19) H(27) 0.950 no .
C(20) H(28) 0.950 no .
C(20) H(29) 0.950 no .
C(20) H(30) 0.950 no .
C(21) H(31) 0.950 no .
C(21) H(32) 0.950 no .
C(21) H(33) 0.950 no .
C(22) H(34) 0.950 no .
C(22) H(35) 0.950 no .
C(22) H(36) 0.950 no .
